data_7015547
loop_
_publ_author_name
'Graham, Kristoffer'
'Ferguson, Alan'
'Douglas, Fraser J.'
'Thomas, Lynne H.'
'Murrie, Mark'

_publ_section_title
;
 Access to an unusual Fe9 core topology from the initial use of tricine
 in iron(III) cluster chemistry.
;
_journal_issue 13
_journal_name_full 'Dalton transactions (Cambridge, England : 2003)'
_journal_page_first 3125
_journal_page_last 3127
_journal_paper_doi 10.1039/c0dt01712d
_journal_volume 40
_journal_year 2011
_chemical_formula_sum 'C84 H78 Fe3 N O28'
_chemical_formula_weight 1717.02
_chemical_name_systematic
;
?
;
_space_group_IT_number 2
_symmetry_cell_setting triclinic
_symmetry_space_group_name_Hall '-P 1'
_symmetry_space_group_name_H-M 'P -1'
_atom_sites_solution_hydrogens geom
_atom_sites_solution_primary direct
_atom_sites_solution_secondary difmap
_audit_creation_date 2010-10-11T14:06:29-00:00
_audit_creation_method 'WinGX routine CIF_UPDATE'
_cell_angle_alpha 72.065(9)
_cell_angle_beta 73.140(8)
_cell_angle_gamma 70.837(9)
_cell_formula_units_Z 2
_cell_length_a 14.967(4)
_cell_length_b 16.091(4)
_cell_length_c 18.659(4)
_cell_measurement_temperature 100(2)
_cell_volume 3948.2(17)
_computing_cell_refinement 'Apex II (Bruker AXS BV,2010)'
_computing_data_collection 'Apex II (Bruker AXS BV,2010)'
_computing_data_reduction 'Apex II (Bruker AXS BV,2010)'
_computing_structure_refinement 'SHELXL-97 (Sheldrick, 2008)'
_computing_structure_solution 'SHELXS-97 (Sheldrick, 2008)'
_diffrn_ambient_temperature 100(2)
_diffrn_measured_fraction_theta_full 0.992
_diffrn_measured_fraction_theta_max 0.992
_diffrn_measurement_device_type 'Bruker Apex II CCD'
_diffrn_measurement_method 'CCD; rotation images'
_diffrn_radiation_monochromator graphite
_diffrn_radiation_type MoK\a
_diffrn_radiation_wavelength 0.71073
_diffrn_reflns_av_R_equivalents 0.1681
_diffrn_reflns_av_unetI/netI 0.0927
_diffrn_reflns_limit_h_max 14
_diffrn_reflns_limit_h_min -14
_diffrn_reflns_limit_k_max 15
_diffrn_reflns_limit_k_min -15
_diffrn_reflns_limit_l_max 18
_diffrn_reflns_limit_l_min -17
_diffrn_reflns_number 72280
_diffrn_reflns_theta_full 20.05
_diffrn_reflns_theta_max 20.05
_diffrn_reflns_theta_min 1.17
_exptl_absorpt_coefficient_mu 0.629
_exptl_absorpt_correction_T_max 0.7444
_exptl_absorpt_correction_T_min 0.6551
_exptl_absorpt_correction_type multi-scan
_exptl_absorpt_process_details 'SADABS, Bruker(2001)'
_exptl_crystal_density_diffrn 1.444
_exptl_crystal_density_method 'not measured'
_exptl_crystal_F_000 1782
_exptl_crystal_size_max 0.2
_exptl_crystal_size_mid 0.07
_exptl_crystal_size_min 0.05
_refine_diff_density_max 0.453
_refine_diff_density_min -0.495
_refine_diff_density_rms 0.085
_refine_ls_extinction_method none
_refine_ls_goodness_of_fit_ref 1.021
_refine_ls_hydrogen_treatment constr
_refine_ls_matrix_type full
_refine_ls_number_parameters 634
_refine_ls_number_reflns 7390
_refine_ls_number_restraints 0
_refine_ls_restrained_S_all 1.021
_refine_ls_R_factor_all 0.1187
_refine_ls_R_factor_gt 0.057
_refine_ls_shift/su_max 0
_refine_ls_shift/su_mean 0
_refine_ls_structure_factor_coef Fsqd
_refine_ls_weighting_details 'calc w=1/[\s^2^(Fo^2^)+(0.0397P)^2^+19.2710P] where P=(Fo^2^+2Fc^2^)/3'
_refine_ls_weighting_scheme calc
_refine_ls_wR_factor_ref 0.1397
_reflns_number_gt 4643
_reflns_number_total 7390
_reflns_threshold_expression >2\s(I)
_cod_data_source_file c0dt01712d.txt
_cod_data_source_block murrie1
_cod_original_cell_volume 3948.1(16)
_cod_original_sg_symbol_H-M P-1
_cod_database_code 7015547

loop_
_symmetry_equiv_pos_as_xyz
'x, y, z'
'-x, -y, -z'

loop_
_atom_site_label
_atom_site_fract_x
_atom_site_fract_y
_atom_site_fract_z
_atom_site_U_iso_or_equiv
_atom_site_adp_type
_atom_site_calc_flag
_atom_site_refinement_flags
_atom_site_occupancy
_atom_site_disorder_assembly
_atom_site_disorder_group
_atom_site_type_symbol
O28 0.4424(5) 0.2421(5) 0.3143(4) 0.063(2) Uani d . 1 . . O
H28 0.4555 0.2908 0.2935 0.094 Uiso calc R 1 . . H
C80 0.3719(6) 0.1187(5) 0.0860(5) 0.028(2) Uiso d . 1 . . C
H80A 0.3594 0.0734 0.1324 0.042 Uiso calc R 1 . . H
H80B 0.4405 0.1089 0.0669 0.042 Uiso calc R 1 . . H
H80C 0.3429 0.1148 0.048 0.042 Uiso calc R 1 . . H
C81 0.0819(6) 0.4172(6) 0.4551(5) 0.041(3) Uiso d . 1 . . C
H81A 0.0987 0.4639 0.4114 0.062 Uiso calc R 1 . . H
H81B 0.1069 0.4168 0.4972 0.062 Uiso calc R 1 . . H
H81C 0.0127 0.4286 0.47 0.062 Uiso calc R 1 . . H
C84 0.5237(8) 0.1772(7) 0.3457(6) 0.066(3) Uiso d . 1 . . C
H84A 0.5828 0.1809 0.3084 0.099 Uiso calc R 1 . . H
H84B 0.5159 0.1172 0.3578 0.099 Uiso calc R 1 . . H
H84C 0.5261 0.1907 0.3916 0.099 Uiso calc R 1 . . H
C63 -0.3767(7) 0.5389(7) 0.0949(6) 0.059(3) Uiso d . 1 . . C
H63 -0.3974 0.5522 0.0492 0.071 Uiso calc R 1 . . H
C83 0.8106(7) 0.2751(6) 0.0529(6) 0.054(3) Uiso d . 1 . . C
H83A 0.7834 0.337 0.0563 0.081 Uiso calc R 1 . . H
H83B 0.7799 0.2622 0.0204 0.081 Uiso calc R 1 . . H
H83C 0.8788 0.265 0.0314 0.081 Uiso calc R 1 . . H
C79 -0.2603(7) 0.2716(7) 0.2958(6) 0.064(3) Uiso d . 1 . . C
H79A -0.2583 0.2134 0.3308 0.097 Uiso calc R 1 . . H
H79B -0.3133 0.2888 0.2705 0.097 Uiso calc R 1 . . H
H79C -0.2688 0.3156 0.3238 0.097 Uiso calc R 1 . . H
C82 0.3313(8) 0.3836(8) 0.4211(7) 0.081(4) Uiso d . 1 . . C
H82A 0.3016 0.4261 0.3803 0.121 Uiso calc R 1 . . H
H82B 0.4003 0.3736 0.4057 0.121 Uiso calc R 1 . . H
H82C 0.3083 0.4073 0.4664 0.121 Uiso calc R 1 . . H
C51 -0.3570(7) 0.3876(7) 0.5765(6) 0.061(3) Uiso d . 1 . . C
H51 -0.34 0.4185 0.603 0.074 Uiso calc R 1 . . H
Fe1 0.09960(8) 0.30303(8) 0.34200(6) 0.0202(3) Uani d . 1 . . Fe
Fe2 -0.03713(8) 0.26859(8) 0.24897(6) 0.0193(3) Uani d . 1 . . Fe
Fe3 0.19878(8) 0.24037(8) 0.17869(6) 0.0179(3) Uani d . 1 . . Fe
O2 -0.0195(3) 0.3237(3) 0.1340(3) 0.0215(14) Uani d . 1 . . O
O1 0.0859(3) 0.2718(3) 0.2554(3) 0.0171(13) Uani d . 1 . . O
O17 0.2511(3) 0.3413(3) 0.1760(3) 0.0221(14) Uani d . 1 . . O
O21 0.3315(3) 0.2069(3) 0.1023(3) 0.0204(14) Uani d . 1 . . O
H21A 0.3655 0.2507 0.078 0.024 Uiso calc R 1 . . H
O13 -0.2502(4) 0.2030(4) 0.4752(3) 0.0319(15) Uani d . 1 . . O
O9 0.2236(4) 0.2096(3) 0.3562(3) 0.0219(14) Uani d . 1 . . O
O6 0.0104(4) 0.1464(3) 0.2222(3) 0.0224(14) Uani d . 1 . . O
O8 0.2745(3) 0.1474(3) 0.2551(3) 0.0199(14) Uani d . 1 . . O
O14 -0.0241(4) 0.4021(4) 0.3500(3) 0.0286(15) Uani d . 1 . . O
O20 -0.1702(3) 0.2672(3) 0.2386(3) 0.0255(14) Uani d . 1 . . O
H20A -0.1729 0.2631 0.1907 0.031 Uiso calc R 1 . . H
O10 0.2558(4) 0.0907(4) 0.4868(3) 0.0350(16) Uani d . 1 . . O
O3 0.1384(4) 0.3168(3) 0.0878(3) 0.0216(14) Uani d . 1 . . O
O5 0.1654(4) 0.1356(3) 0.1639(3) 0.0209(14) Uani d . 1 . . O
O22 0.1218(4) 0.3328(3) 0.4357(3) 0.0251(14) Uani d . 1 . . O
H22A 0.1608 0.2873 0.4666 0.03 Uiso calc R 1 . . H
O18 0.1684(4) 0.3993(3) 0.2786(3) 0.0269(15) Uani d . 1 . . O
O12 -0.0777(4) 0.2072(3) 0.3611(3) 0.0235(14) Uani d . 1 . . O
O7 0.2510(4) -0.0435(3) 0.1648(3) 0.0301(15) Uani d . 1 . . O
O15 -0.1071(4) 0.3905(3) 0.2728(3) 0.0232(14) Uani d . 1 . . O
O16 -0.2970(4) 0.4880(4) 0.3019(3) 0.0316(15) Uani d . 1 . . O
O11 0.0272(4) 0.2176(4) 0.4203(3) 0.0263(15) Uani d . 1 . . O
C41 -0.0869(5) 0.1374(5) 0.4950(4) 0.018(2) Uiso d . 1 . . C
O4 0.1588(4) 0.2233(4) -0.0231(3) 0.0442(18) Uani d . 1 . . O
O19 0.1928(5) 0.5554(4) 0.2830(3) 0.0532(19) Uani d . 1 . . O
C33 0.3350(6) 0.0429(5) 0.4436(5) 0.022(2) Uiso d . 1 . . C
C54 -0.1627(5) 0.5205(5) 0.3255(4) 0.018(2) Uiso d . 1 . . C
C55 -0.1315(6) 0.5810(5) 0.3452(4) 0.024(2) Uiso d . 1 . . C
H55 -0.0695 0.563 0.3547 0.029 Uiso calc R 1 . . H
C45 -0.2187(6) 0.0908(5) 0.5906(5) 0.031(2) Uiso d . 1 . . C
H45 -0.2846 0.0951 0.607 0.037 Uiso calc R 1 . . H
C15 0.0902(5) 0.0336(5) 0.1522(4) 0.018(2) Uiso d . 1 . . C
C44 -0.1566(6) 0.0325(6) 0.6361(5) 0.031(2) Uiso d . 1 . . C
H44 -0.1807 -0.003 0.6829 0.038 Uiso calc R 1 . . H
C18 0.0827(6) -0.0976(6) 0.0880(5) 0.038(3) Uiso d . 1 . . C
H18 0.0803 -0.141 0.0658 0.046 Uiso calc R 1 . . H
C67 0.2711(6) 0.4808(5) 0.1776(4) 0.022(2) Uiso d . 1 . . C
C2 0.0371(5) 0.3538(5) 0.0004(4) 0.019(2) Uiso d . 1 . . C
C16 0.0058(6) 0.0389(5) 0.1316(4) 0.025(2) Uiso d . 1 . . C
H16 -0.0488 0.0863 0.1402 0.03 Uiso calc R 1 . . H
C57 -0.2799(6) 0.6921(6) 0.3379(5) 0.035(2) Uiso d . 1 . . C
H57 -0.3195 0.7494 0.342 0.042 Uiso calc R 1 . . H
C4 -0.0521(6) 0.4534(6) -0.0973(5) 0.031(2) Uiso d . 1 . . C
H4 -0.0994 0.5052 -0.1131 0.037 Uiso calc R 1 . . H
C36 0.1820(6) -0.0354(6) 0.6855(5) 0.036(2) Uiso d . 1 . . C
H36 0.1538 -0.0829 0.7118 0.043 Uiso calc R 1 . . H
C59 -0.2557(6) 0.5490(6) 0.3125(5) 0.027(2) Uiso d . 1 . . C
O23 0.3065(5) 0.2979(4) 0.4380(4) 0.0534(19) Uani d . 1 . . O
H23A 0.3333 0.2738 0.4017 0.08 Uiso calc R 1 . . H
C42 -0.0244(6) 0.0798(5) 0.5431(5) 0.026(2) Uiso d . 1 . . C
H42 0.0412 0.0773 0.5281 0.031 Uiso calc R 1 . . H
C3 -0.0375(6) 0.4276(5) -0.0217(5) 0.027(2) Uiso d . 1 . . C
H3 -0.0783 0.4604 0.0141 0.033 Uiso calc R 1 . . H
C8 0.2206(6) 0.1642(6) -0.0686(5) 0.027(2) Uiso d . 1 . . C
C6 0.0766(6) 0.3238(6) -0.1268(5) 0.031(2) Uiso d . 1 . . C
H6 0.113 0.2884 -0.1618 0.037 Uiso calc R 1 . . H
C20 0.1697(6) -0.0389(5) 0.1418(5) 0.022(2) Uiso d . 1 . . C
C68 0.3310(6) 0.4827(6) 0.1049(5) 0.030(2) Uiso d . 1 . . C
H68 0.3452 0.4342 0.0827 0.036 Uiso calc R 1 . . H
C37 0.2051(6) 0.0106(6) 0.7256(5) 0.036(2) Uiso d . 1 . . C
H37 0.1935 -0.0067 0.7791 0.043 Uiso calc R 1 . . H
C19 0.1668(6) -0.1062(6) 0.1099(5) 0.031(2) Uiso d . 1 . . C
H19 0.2201 -0.1554 0.1036 0.037 Uiso calc R 1 . . H
C30 0.4873(6) -0.0561(6) 0.3502(5) 0.036(2) Uiso d . 1 . . C
H30 0.5377 -0.0894 0.3191 0.043 Uiso calc R 1 . . H
C21 0.3286(6) -0.1200(5) 0.1645(5) 0.023(2) Uiso d . 1 . . C
C60 -0.3205(6) 0.5072(5) 0.2296(5) 0.028(2) Uiso d . 1 . . C
C47 -0.3163(6) 0.2731(6) 0.5074(5) 0.035(2) Uiso d . 1 . . C
C1 0.0536(6) 0.3292(5) 0.0804(5) 0.018(2) Uiso d . 1 . . C
C35 0.2011(6) -0.0104(5) 0.6050(5) 0.029(2) Uiso d . 1 . . C
H35 0.1864 -0.0415 0.5772 0.035 Uiso calc R 1 . . H
C12 0.2728(6) 0.0155(6) -0.0911(5) 0.034(2) Uiso d . 1 . . C
H12 0.2626 -0.0412 -0.0818 0.04 Uiso calc R 1 . . H
C17 0.0027(6) -0.0260(5) 0.0984(5) 0.032(2) Uiso d . 1 . . C
H17 -0.0531 -0.0212 0.0832 0.038 Uiso calc R 1 . . H
C78 0.1170(7) 0.6447(7) 0.3748(6) 0.050(3) Uiso d . 1 . . C
H78 0.1517 0.5999 0.4093 0.06 Uiso calc R 1 . . H
C73 0.1316(6) 0.6379(6) 0.2974(5) 0.038(3) Uiso d . 1 . . C
C25 0.4730(6) -0.2096(5) 0.1012(5) 0.026(2) Uiso d . 1 . . C
H25 0.5163 -0.2207 0.0559 0.031 Uiso calc R 1 . . H
C28 0.3431(5) 0.0695(5) 0.3625(4) 0.016(2) Uiso d . 1 . . C
C39 0.2638(6) 0.1080(5) 0.6071(5) 0.025(2) Uiso d . 1 . . C
H39 0.2906 0.1565 0.5808 0.03 Uiso calc R 1 . . H
C56 -0.1877(6) 0.6662(6) 0.3516(5) 0.033(2) Uiso d . 1 . . C
H56 -0.1643 0.7052 0.3647 0.039 Uiso calc R 1 . . H
C38 0.2450(6) 0.0817(5) 0.6875(5) 0.030(2) Uiso d . 1 . . C
H38 0.2598 0.1127 0.7153 0.036 Uiso calc R 1 . . H
C5 0.0053(6) 0.4004(5) -0.1471(5) 0.029(2) Uiso d . 1 . . C
H5 -0.0045 0.417 -0.1971 0.035 Uiso calc R 1 . . H
C66 0.2265(6) 0.4010(6) 0.2149(5) 0.022(2) Uiso d . 1 . . C
C7 0.0934(6) 0.3000(6) -0.0517(5) 0.027(2) Uiso d . 1 . . C
C32 0.4024(6) -0.0314(5) 0.4759(5) 0.025(2) Uiso d . 1 . . C
H32 0.3965 -0.0484 0.529 0.03 Uiso calc R 1 . . H
C14 0.0889(7) 0.1100(5) 0.1826(5) 0.019(2) Uiso d . 1 . . C
C72 0.2519(6) 0.5541(6) 0.2093(5) 0.031(2) Uiso d . 1 . . C
C76 0.0014(7) 0.7877(7) 0.3455(6) 0.051(3) Uiso d . 1 . . C
H76 -0.0407 0.8395 0.3605 0.061 Uiso calc R 1 . . H
C27 0.2754(6) 0.1476(5) 0.3220(5) 0.020(2) Uiso d . 1 . . C
C43 -0.0595(6) 0.0256(5) 0.6140(5) 0.029(2) Uiso d . 1 . . C
H43 -0.0175 -0.0143 0.6452 0.035 Uiso calc R 1 . . H
C9 0.3017(6) 0.1852(6) -0.1200(5) 0.036(2) Uiso d . 1 . . C
H9 0.3117 0.2421 -0.13 0.043 Uiso calc R 1 . . H
C71 0.2938(6) 0.6254(6) 0.1703(5) 0.041(3) Uiso d . 1 . . C
H71 0.2825 0.6728 0.1931 0.049 Uiso calc R 1 . . H
C10 0.3675(6) 0.1201(5) -0.1562(5) 0.032(2) Uiso d . 1 . . C
H10 0.4223 0.1338 -0.1911 0.038 Uiso calc R 1 . . H
C31 0.4772(6) -0.0798(6) 0.4305(5) 0.038(3) Uiso d . 1 . . C
H31 0.522 -0.1291 0.453 0.045 Uiso calc R 1 . . H
C13 0.2060(6) 0.0808(5) -0.0535(5) 0.029(2) Uiso d . 1 . . C
H13 0.1515 0.0672 -0.0181 0.035 Uiso calc R 1 . . H
C53 -0.0938(6) 0.4309(5) 0.3152(5) 0.022(2) Uiso d . 1 . . C
C46 -0.1844(6) 0.1437(5) 0.5199(5) 0.024(2) Uiso d . 1 . . C
C23 0.4221(6) -0.2520(6) 0.2375(5) 0.039(3) Uiso d . 1 . . C
H23 0.432 -0.2907 0.2848 0.046 Uiso calc R 1 . . H
C22 0.3418(6) -0.1788(6) 0.2347(5) 0.034(2) Uiso d . 1 . . C
H22 0.2968 -0.1692 0.2796 0.041 Uiso calc R 1 . . H
C29 0.4200(6) 0.0182(5) 0.3187(5) 0.026(2) Uiso d . 1 . . C
H29 0.4267 0.0347 0.2655 0.031 Uiso calc R 1 . . H
C70 0.3522(6) 0.6261(6) 0.0975(5) 0.035(2) Uiso d . 1 . . C
H70 0.3792 0.6743 0.071 0.042 Uiso calc R 1 . . H
C26 0.3942(6) -0.1346(6) 0.0980(5) 0.030(2) Uiso d . 1 . . C
H26 0.3859 -0.0943 0.051 0.036 Uiso calc R 1 . . H
C61 -0.2684(6) 0.5481(6) 0.1632(5) 0.034(2) Uiso d . 1 . . C
H61 -0.2151 0.5652 0.164 0.041 Uiso calc R 1 . . H
C24 0.4880(6) -0.2685(6) 0.1709(5) 0.032(2) Uiso d . 1 . . C
H24 0.5416 -0.3183 0.1729 0.039 Uiso calc R 1 . . H
C40 -0.0429(6) 0.1914(5) 0.4195(5) 0.020(2) Uiso d . 1 . . C
C34 0.2416(6) 0.0603(5) 0.5677(5) 0.022(2) Uiso d . 1 . . C
C69 0.3700(6) 0.5553(6) 0.0649(5) 0.034(2) Uiso d . 1 . . C
H69 0.4084 0.5559 0.0157 0.041 Uiso calc R 1 . . H
C11 0.3545(6) 0.0363(6) -0.1423(5) 0.032(2) Uiso d . 1 . . C
H11 0.4003 -0.0067 -0.1671 0.038 Uiso calc R 1 . . H
C62 -0.2960(7) 0.5641(6) 0.0941(6) 0.048(3) Uiso d . 1 . . C
H62 -0.2609 0.5912 0.048 0.057 Uiso calc R 1 . . H
C58 -0.3141(6) 0.6346(6) 0.3182(5) 0.033(2) Uiso d . 1 . . C
H58 -0.3762 0.6529 0.3087 0.039 Uiso calc R 1 . . H
C52 -0.2883(7) 0.3167(6) 0.5469(5) 0.049(3) Uiso d . 1 . . C
H52 -0.2251 0.2993 0.5538 0.058 Uiso calc R 1 . . H
C49 -0.4764(8) 0.3679(7) 0.5290(6) 0.062(3) Uiso d . 1 . . C
H49 -0.5403 0.3848 0.5238 0.075 Uiso calc R 1 . . H
C77 0.0494(7) 0.7201(6) 0.3969(6) 0.044(3) Uiso d . 1 . . C
H77 0.0366 0.7246 0.4476 0.053 Uiso calc R 1 . . H
C64 -0.4267(8) 0.4944(7) 0.1624(6) 0.061(3) Uiso d . 1 . . C
H64 -0.4782 0.4747 0.1616 0.073 Uiso calc R 1 . . H
C65 -0.3993(7) 0.4790(6) 0.2322(6) 0.044(3) Uiso d . 1 . . C
H65 -0.4331 0.4508 0.2785 0.052 Uiso calc R 1 . . H
C50 -0.4490(8) 0.4108(7) 0.5659(6) 0.058(3) Uiso d . 1 . . C
H50 -0.4943 0.4585 0.5852 0.07 Uiso calc R 1 . . H
C74 0.0800(7) 0.7030(6) 0.2482(6) 0.045(3) Uiso d . 1 . . C
H74 0.0876 0.6968 0.1986 0.054 Uiso calc R 1 . . H
C75 0.0154(7) 0.7792(6) 0.2716(6) 0.046(3) Uiso d . 1 . . C
H75 -0.0186 0.8248 0.2371 0.055 Uiso calc R 1 . . H
C48 -0.4090(7) 0.2967(6) 0.4978(6) 0.052(3) Uiso d . 1 . . C
H48 -0.4272 0.2666 0.4714 0.063 Uiso calc R 1 . . H
O27 0.7953(4) 0.2170(4) 0.1279(3) 0.0333(16) Uani d . 1 . . O
H27 0.739 0.2141 0.141 0.05 Uiso calc R 1 . . H
O26 0.4638(5) 0.2229(5) 0.1653(4) 0.052(2) Uani d . 1 . . O
O24 0.5778(5) 0.2124(5) 0.0640(4) 0.058(2) Uani d . 1 . . O
N1 0.5496(7) 0.2187(6) 0.1309(6) 0.046(2) Uani d . 1 . . N
O25 0.6081(6) 0.2166(8) 0.1675(5) 0.123(4) Uani d . 1 . . O

loop_
_atom_site_aniso_label
_atom_site_aniso_U_11
_atom_site_aniso_U_22
_atom_site_aniso_U_33
_atom_site_aniso_U_12
_atom_site_aniso_U_13
_atom_site_aniso_U_23
O28 0.049(5) 0.059(5) 0.062(5) -0.006(4) -0.008(4) -0.002(4)
Fe1 0.0212(8) 0.0279(8) 0.0127(7) -0.0040(6) -0.0057(6) -0.0069(6)
Fe2 0.0202(7) 0.0251(7) 0.0129(7) -0.0043(6) -0.0038(6) -0.0061(6)
Fe3 0.0179(7) 0.0230(7) 0.0128(7) -0.0037(6) -0.0057(6) -0.0038(6)
O2 0.015(3) 0.037(4) 0.011(3) -0.005(3) -0.002(3) -0.005(3)
O1 0.017(3) 0.025(3) 0.009(3) -0.004(3) -0.004(2) -0.004(3)
O17 0.020(3) 0.024(3) 0.022(3) -0.004(3) -0.006(3) -0.004(3)
O21 0.018(3) 0.018(3) 0.018(3) -0.005(3) 0.005(3) -0.001(3)
O13 0.027(4) 0.051(4) 0.022(4) -0.009(3) -0.006(3) -0.014(3)
O9 0.025(3) 0.028(3) 0.012(3) 0.000(3) -0.007(3) -0.009(3)
O6 0.016(3) 0.034(4) 0.020(3) -0.006(3) -0.002(3) -0.011(3)
O8 0.023(3) 0.029(3) 0.010(3) -0.005(3) -0.008(3) -0.004(3)
O14 0.023(4) 0.040(4) 0.026(4) 0.001(3) -0.012(3) -0.016(3)
O20 0.019(3) 0.047(4) 0.011(3) -0.009(3) 0.002(3) -0.011(3)
O10 0.043(4) 0.039(4) 0.010(3) 0.007(3) -0.007(3) -0.005(3)
O3 0.019(3) 0.033(4) 0.012(3) -0.004(3) -0.005(3) -0.005(3)
O5 0.021(3) 0.028(3) 0.014(3) -0.004(3) -0.003(3) -0.008(3)
O22 0.035(4) 0.024(3) 0.017(3) 0.001(3) -0.013(3) -0.008(3)
O18 0.037(4) 0.032(4) 0.015(4) -0.011(3) -0.008(3) -0.007(3)
O12 0.025(3) 0.029(3) 0.016(3) -0.005(3) -0.006(3) -0.004(3)
O7 0.025(4) 0.029(4) 0.042(4) -0.002(3) -0.009(3) -0.022(3)
O15 0.025(3) 0.030(3) 0.017(3) -0.008(3) -0.006(3) -0.008(3)
O16 0.032(4) 0.031(4) 0.034(4) -0.008(3) -0.010(3) -0.010(3)
O11 0.029(4) 0.041(4) 0.014(3) -0.019(3) -0.005(3) -0.003(3)
O4 0.051(4) 0.044(4) 0.022(4) 0.028(3) -0.019(3) -0.020(3)
O19 0.078(5) 0.035(4) 0.033(4) -0.023(4) 0.017(4) -0.008(3)
O23 0.046(5) 0.061(5) 0.073(5) -0.012(4) -0.025(4) -0.033(4)
O27 0.029(4) 0.054(4) 0.023(4) -0.018(3) -0.006(3) -0.008(3)
O26 0.030(5) 0.102(6) 0.037(5) -0.025(4) -0.001(4) -0.028(4)
O24 0.062(5) 0.085(6) 0.030(5) -0.027(4) -0.004(4) -0.013(4)
N1 0.036(7) 0.076(7) 0.039(7) -0.016(5) -0.013(6) -0.022(5)
O25 0.046(6) 0.293(14) 0.068(6) -0.072(7) 0.005(5) -0.084(8)

loop_
_atom_type_symbol
_atom_type_description
_atom_type_scat_dispersion_real
_atom_type_scat_dispersion_imag
_atom_type_scat_source
C C 0.0033 0.0016 'International Tables Vol C Tables 4.2.6.8 and 6.1.1.4'
H H 0 0 'International Tables Vol C Tables 4.2.6.8 and 6.1.1.4'
N N 0.0061 0.0033 'International Tables Vol C Tables 4.2.6.8 and 6.1.1.4'
O O 0.0106 0.006 'International Tables Vol C Tables 4.2.6.8 and 6.1.1.4'
Fe Fe 0.3463 0.8444 'International Tables Vol C Tables 4.2.6.8 and 6.1.1.4'

loop_
_geom_angle_atom_site_label_1
_geom_angle_atom_site_label_2
_geom_angle_atom_site_label_3
_geom_angle
_geom_angle_site_symmetry_1
_geom_angle_site_symmetry_3
_geom_angle_publ_flag
C64 C63 C62 121.1(10) . . ?
C50 C51 C52 119.1(10) . . ?
O1 Fe1 O9 96.6(2) . . ?
O1 Fe1 O11 94.4(2) . . ?
O9 Fe1 O11 89.2(2) . . ?
O1 Fe1 O14 96.3(2) . . ?
O9 Fe1 O14 167.0(2) . . ?
O11 Fe1 O14 88.3(2) . . ?
O1 Fe1 O18 95.2(2) . . ?
O9 Fe1 O18 92.5(2) . . ?
O11 Fe1 O18 169.9(2) . . ?
O14 Fe1 O18 87.8(2) . . ?
O1 Fe1 O22 177.0(2) . . ?
O9 Fe1 O22 80.5(2) . . ?
O11 Fe1 O22 86.2(2) . . ?
O14 Fe1 O22 86.6(2) . . ?
O18 Fe1 O22 84.3(2) . . ?
O1 Fe2 O15 94.9(2) . . ?
O1 Fe2 O6 95.2(2) . . ?
O15 Fe2 O6 169.8(2) . . ?
O1 Fe2 O12 96.5(2) . . ?
O15 Fe2 O12 90.1(2) . . ?
O6 Fe2 O12 89.5(2) . . ?
O1 Fe2 O2 94.8(2) . . ?
O15 Fe2 O2 91.6(2) . . ?
O6 Fe2 O2 86.8(2) . . ?
O12 Fe2 O2 168.4(2) . . ?
O1 Fe2 O20 178.3(2) . . ?
O15 Fe2 O20 85.0(2) . . ?
O6 Fe2 O20 84.9(2) . . ?
O12 Fe2 O20 85.2(2) . . ?
O2 Fe2 O20 83.5(2) . . ?
O1 Fe3 O17 94.3(2) . . ?
O1 Fe3 O8 94.1(2) . . ?
O17 Fe3 O8 95.0(2) . . ?
O1 Fe3 O3 95.6(2) . . ?
O17 Fe3 O3 90.4(2) . . ?
O8 Fe3 O3 168.5(2) . . ?
O1 Fe3 O5 96.1(2) . . ?
O17 Fe3 O5 169.4(2) . . ?
O8 Fe3 O5 86.2(2) . . ?
O3 Fe3 O5 86.7(2) . . ?
O1 Fe3 O21 173.7(2) . . ?
O17 Fe3 O21 81.6(2) . . ?
O8 Fe3 O21 81.6(2) . . ?
O3 Fe3 O21 89.2(2) . . ?
O5 Fe3 O21 88.2(2) . . ?
C1 O2 Fe2 133.4(5) . . ?
Fe2 O1 Fe3 121.5(2) . . ?
Fe2 O1 Fe1 120.0(2) . . ?
Fe3 O1 Fe1 118.5(2) . . ?
C66 O17 Fe3 134.9(5) . . ?
C80 O21 Fe3 122.3(4) . . ?
C46 O13 C47 115.1(6) . . ?
C27 O9 Fe1 132.5(5) . . ?
C14 O6 Fe2 131.2(5) . . ?
C27 O8 Fe3 130.1(5) . . ?
C53 O14 Fe1 133.3(5) . . ?
C79 O20 Fe2 129.0(5) . . ?
C33 O10 C34 117.6(6) . . ?
C1 O3 Fe3 127.7(5) . . ?
C14 O5 Fe3 133.9(5) . . ?
C81 O22 Fe1 124.4(5) . . ?
C66 O18 Fe1 128.3(5) . . ?
C40 O12 Fe2 132.4(5) . . ?
C20 O7 C21 120.2(6) . . ?
C53 O15 Fe2 131.3(5) . . ?
C59 O16 C60 116.5(6) . . ?
C40 O11 Fe1 132.2(5) . . ?
C46 C41 C42 118.8(7) . . ?
C46 C41 C40 124.0(7) . . ?
C42 C41 C40 117.2(7) . . ?
C7 O4 C8 122.2(6) . . ?
C73 O19 C72 118.7(7) . . ?
O10 C33 C32 123.0(7) . . ?
O10 C33 C28 116.7(7) . . ?
C32 C33 C28 120.2(7) . . ?
C59 C54 C55 116.9(7) . . ?
C59 C54 C53 123.6(7) . . ?
C55 C54 C53 119.4(7) . . ?
C56 C55 C54 123.3(8) . . ?
C44 C45 C46 120.7(8) . . ?
C20 C15 C16 119.2(7) . . ?
C20 C15 C14 124.2(7) . . ?
C16 C15 C14 116.6(7) . . ?
C45 C44 C43 121.0(9) . . ?
C17 C18 C19 121.4(9) . . ?
C68 C67 C72 117.8(8) . . ?
C68 C67 C66 117.5(7) . . ?
C72 C67 C66 124.5(8) . . ?
C3 C2 C7 119.4(7) . . ?
C3 C2 C1 120.0(7) . . ?
C7 C2 C1 120.5(7) . . ?
C17 C16 C15 120.4(8) . . ?
C58 C57 C56 121.0(8) . . ?
C5 C4 C3 118.1(8) . . ?
C37 C36 C35 119.7(9) . . ?
C54 C59 C58 121.2(8) . . ?
C54 C59 O16 120.3(7) . . ?
C58 C59 O16 118.1(7) . . ?
C41 C42 C43 120.7(8) . . ?
C2 C3 C4 120.7(8) . . ?
C13 C8 C9 120.8(8) . . ?
C13 C8 O4 118.1(8) . . ?
C9 C8 O4 120.5(8) . . ?
C5 C6 C7 118.4(8) . . ?
O7 C20 C15 117.7(7) . . ?
O7 C20 C19 121.3(7) . . ?
C15 C20 C19 120.9(8) . . ?
C69 C68 C67 121.4(8) . . ?
C38 C37 C36 120.7(9) . . ?
C18 C19 C20 118.4(8) . . ?
C29 C30 C31 117.9(8) . . ?
C26 C21 C22 120.4(8) . . ?
C26 C21 O7 121.8(7) . . ?
C22 C21 O7 117.7(7) . . ?
C61 C60 C65 123.3(9) . . ?
C61 C60 O16 122.6(8) . . ?
C65 C60 O16 114.1(8) . . ?
C48 C47 C52 121.6(9) . . ?
C48 C47 O13 117.2(8) . . ?
C52 C47 O13 121.2(8) . . ?
O2 C1 O3 126.4(7) . . ?
O2 C1 C2 116.2(7) . . ?
O3 C1 C2 117.4(7) . . ?
C34 C35 C36 119.0(8) . . ?
C11 C12 C13 119.1(8) . . ?
C18 C17 C16 119.6(8) . . ?
C77 C78 C73 117.9(9) . . ?
C74 C73 O19 125.5(8) . . ?
C74 C73 C78 120.4(9) . . ?
O19 C73 C78 113.6(8) . . ?
C24 C25 C26 120.8(8) . . ?
C29 C28 C33 117.0(7) . . ?
C29 C28 C27 118.2(7) . . ?
C33 C28 C27 124.7(7) . . ?
C34 C39 C38 118.3(8) . . ?
C55 C56 C57 117.9(8) . . ?
C37 C38 C39 120.4(8) . . ?
C4 C5 C6 123.3(8) . . ?
O18 C66 O17 125.3(8) . . ?
O18 C66 C67 119.3(8) . . ?
O17 C66 C67 115.4(7) . . ?
O4 C7 C2 115.9(7) . . ?
O4 C7 C6 124.1(7) . . ?
C2 C7 C6 119.9(8) . . ?
C31 C32 C33 120.8(8) . . ?
O6 C14 O5 124.7(7) . . ?
O6 C14 C15 117.6(7) . . ?
O5 C14 C15 117.7(7) . . ?
C67 C72 C71 120.8(8) . . ?
C67 C72 O19 120.3(8) . . ?
C71 C72 O19 118.8(8) . . ?
C77 C76 C75 119.9(10) . . ?
O8 C27 O9 124.6(7) . . ?
O8 C27 C28 116.7(7) . . ?
O9 C27 C28 118.6(7) . . ?
C44 C43 C42 118.8(8) . . ?
C10 C9 C8 118.6(8) . . ?
C70 C71 C72 120.1(9) . . ?
C11 C10 C9 121.7(9) . . ?
C32 C31 C30 120.7(9) . . ?
C8 C13 C12 120.1(8) . . ?
O15 C53 O14 124.6(7) . . ?
O15 C53 C54 119.2(7) . . ?
O14 C53 C54 116.2(7) . . ?
C41 C46 C45 120.1(8) . . ?
C41 C46 O13 120.9(7) . . ?
C45 C46 O13 119.0(7) . . ?
C22 C23 C24 120.8(9) . . ?
C23 C22 C21 119.5(8) . . ?
C30 C29 C28 123.3(8) . . ?
C69 C70 C71 119.7(9) . . ?
C21 C26 C25 119.6(8) . . ?
C60 C61 C62 119.0(9) . . ?
C23 C24 C25 118.9(8) . . ?
O11 C40 O12 125.1(7) . . ?
O11 C40 C41 115.7(7) . . ?
O12 C40 C41 119.1(7) . . ?
C35 C34 C39 122.0(8) . . ?
C35 C34 O10 120.2(7) . . ?
C39 C34 O10 117.7(7) . . ?
C70 C69 C68 120.2(9) . . ?
C10 C11 C12 119.7(8) . . ?
C63 C62 C61 119.1(10) . . ?
C57 C58 C59 119.6(8) . . ?
C47 C52 C51 118.6(9) . . ?
C50 C49 C48 120.1(11) . . ?
C76 C77 C78 121.2(10) . . ?
C63 C64 C65 119.6(10) . . ?
C60 C65 C64 117.7(9) . . ?
C49 C50 C51 122.3(11) . . ?
C73 C74 C75 120.0(9) . . ?
C76 C75 C74 120.5(9) . . ?
C47 C48 C49 118.2(10) . . ?
O24 N1 O25 119.9(9) . . ?
O24 N1 O26 121.6(8) . . ?
O25 N1 O26 118.4(9) . . ?

loop_
_geom_bond_atom_site_label_1
_geom_bond_atom_site_label_2
_geom_bond_site_symmetry_2
_geom_bond_distance
_geom_bond_publ_flag
O28 C84 . 1.455(11) ?
C80 O21 . 1.438(9) ?
C81 O22 . 1.406(9) ?
C63 C64 . 1.381(13) ?
C63 C62 . 1.390(12) ?
C83 O27 . 1.427(10) ?
C79 O20 . 1.453(11) ?
C82 O23 . 1.462(12) ?
C51 C50 . 1.360(13) ?
C51 C52 . 1.396(12) ?
Fe1 O1 . 1.915(5) ?
Fe1 O9 . 1.996(5) ?
Fe1 O11 . 2.005(5) ?
Fe1 O14 . 2.010(5) ?
Fe1 O18 . 2.018(5) ?
Fe1 O22 . 2.086(5) ?
Fe2 O1 . 1.898(5) ?
Fe2 O15 . 2.015(5) ?
Fe2 O6 . 2.026(5) ?
Fe2 O12 . 2.026(5) ?
Fe2 O2 . 2.028(5) ?
Fe2 O20 . 2.064(5) ?
Fe3 O1 . 1.908(5) ?
Fe3 O17 . 2.005(5) ?
Fe3 O8 . 2.017(5) ?
Fe3 O3 . 2.020(5) ?
Fe3 O5 . 2.021(5) ?
Fe3 O21 . 2.097(5) ?
O2 C1 . 1.257(9) ?
O17 C66 . 1.275(9) ?
O13 C46 . 1.395(9) ?
O13 C47 . 1.398(10) ?
O9 C27 . 1.266(9) ?
O6 C14 . 1.258(9) ?
O8 C27 . 1.252(9) ?
O14 C53 . 1.271(9) ?
O10 C33 . 1.370(9) ?
O10 C34 . 1.411(9) ?
O3 C1 . 1.261(9) ?
O5 C14 . 1.263(9) ?
O18 C66 . 1.251(9) ?
O12 C40 . 1.263(9) ?
O7 C20 . 1.376(9) ?
O7 C21 . 1.387(9) ?
O15 C53 . 1.258(9) ?
O16 C59 . 1.405(9) ?
O16 C60 . 1.409(9) ?
O11 C40 . 1.259(9) ?
C41 C46 . 1.377(10) ?
C41 C42 . 1.394(10) ?
C41 C40 . 1.503(11) ?
O4 C7 . 1.368(9) ?
O4 C8 . 1.394(9) ?
O19 C73 . 1.398(10) ?
O19 C72 . 1.406(10) ?
C33 C32 . 1.388(10) ?
C33 C28 . 1.420(10) ?
C54 C59 . 1.384(10) ?
C54 C55 . 1.386(10) ?
C54 C53 . 1.503(11) ?
C55 C56 . 1.373(10) ?
C45 C44 . 1.363(11) ?
C45 C46 . 1.389(11) ?
C15 C20 . 1.381(10) ?
C15 C16 . 1.394(10) ?
C15 C14 . 1.495(10) ?
C44 C43 . 1.367(11) ?
C18 C17 . 1.376(11) ?
C18 C19 . 1.385(11) ?
C67 C68 . 1.389(11) ?
C67 C72 . 1.389(11) ?
C67 C66 . 1.525(11) ?
C2 C3 . 1.386(10) ?
C2 C7 . 1.402(10) ?
C2 C1 . 1.493(11) ?
C16 C17 . 1.388(11) ?
C57 C58 . 1.372(11) ?
C57 C56 . 1.382(11) ?
C4 C5 . 1.369(11) ?
C4 C3 . 1.403(11) ?
C36 C37 . 1.373(11) ?
C36 C35 . 1.398(11) ?
C59 C58 . 1.384(11) ?
C42 C43 . 1.405(11) ?
C8 C13 . 1.361(11) ?
C8 C9 . 1.379(11) ?
C6 C5 . 1.373(10) ?
C6 C7 . 1.409(11) ?
C20 C19 . 1.404(11) ?
C68 C69 . 1.386(11) ?
C37 C38 . 1.368(11) ?
C30 C29 . 1.382(11) ?
C30 C31 . 1.403(11) ?
C21 C26 . 1.372(11) ?
C21 C22 . 1.384(11) ?
C60 C61 . 1.361(11) ?
C60 C65 . 1.380(11) ?
C47 C48 . 1.363(12) ?
C47 C52 . 1.378(12) ?
C35 C34 . 1.368(10) ?
C12 C11 . 1.384(11) ?
C12 C13 . 1.397(11) ?
C78 C77 . 1.388(12) ?
C78 C73 . 1.430(12) ?
C73 C74 . 1.350(11) ?
C25 C24 . 1.382(11) ?
C25 C26 . 1.383(10) ?
C28 C29 . 1.386(10) ?
C28 C27 . 1.484(10) ?
C39 C34 . 1.377(10) ?
C39 C38 . 1.397(11) ?
C32 C31 . 1.365(11) ?
C72 C71 . 1.391(11) ?
C76 C77 . 1.365(12) ?
C76 C75 . 1.376(12) ?
C9 C10 . 1.377(11) ?
C71 C70 . 1.384(11) ?
C10 C11 . 1.359(11) ?
C23 C22 . 1.379(11) ?
C23 C24 . 1.381(11) ?
C70 C69 . 1.369(11) ?
C61 C62 . 1.391(11) ?
C49 C50 . 1.328(13) ?
C49 C48 . 1.407(13) ?
C64 C65 . 1.404(12) ?
C74 C75 . 1.392(12) ?
O26 N1 . 1.248(9) ?
O24 N1 . 1.221(9) ?
N1 O25 . 1.244(9) ?
